data_4085309
loop_
_publ_author_name
'Sasamori, Takahiro'
'Sugahara, Tomohiro'
'Agou, Tomohiro'
'Guo, Jing-Dong'
'Nagase, Shigeru'
'Streubel, Rainer'
'Tokitoh, Norihiro'

_publ_section_title
;
 Synthesis and Characterization of a 1,2-Digermabenzene
;
_journal_issue 11
_journal_name_full Organometallics
_journal_page_first 2106
_journal_paper_doi 10.1021/om501204u
_journal_volume 34
_journal_year 2015
_chemical_formula_moiety 'C52 H102 Ge2 Si8, C6 H6'
_chemical_formula_sum 'C58 H108 Ge2 Si8'
_chemical_formula_weight 1175.34
_chemical_name_systematic
; 
 ? 
;
_space_group_IT_number 52
_symmetry_cell_setting orthorhombic
_symmetry_Int_Tables_number 52
_symmetry_space_group_name_Hall '-P 2a 2bc'
_symmetry_space_group_name_H-M 'P n n a'
_atom_sites_solution_hydrogens geom
_atom_sites_solution_primary direct
_atom_sites_solution_secondary difmap
_audit_creation_method SHELXL-97
_cell_angle_alpha 90.00
_cell_angle_beta 90.00
_cell_angle_gamma 90.00
_cell_formula_units_Z 4
_cell_length_a 18.2435(3)
_cell_length_b 30.6273(4)
_cell_length_c 12.6638(2)
_cell_measurement_temperature 103(2)
_cell_measurement_theta_max 25.5
_cell_measurement_theta_min 2.07
_cell_volume 7075.89(19)
_computing_cell_refinement HKL2000
_computing_data_collection CrystalClear
_computing_data_reduction HKL2000
_computing_molecular_graphics 'Yadokari-XG 2011 (Wakita Nemoto et al., 2011)'
_computing_publication_material 'Yadokari-XG 2011 (Wakita,Nemoto et al., 2011)'
_computing_structure_refinement 'SHELXL-97 (Sheldrick, 1997)'
_computing_structure_solution SIR2004
_diffrn_ambient_temperature 103(2)
_diffrn_detector_area_resol_mean 28.5714
_diffrn_measured_fraction_theta_full 0.998
_diffrn_measured_fraction_theta_max 0.998
_diffrn_measurement_device_type 'Rigaku Saturn'
_diffrn_measurement_method \w
_diffrn_radiation_monochromator graphite
_diffrn_radiation_source 'fine-focus sealed tube'
_diffrn_radiation_type MoK\a
_diffrn_radiation_wavelength 0.71075
_diffrn_reflns_av_R_equivalents 0.0791
_diffrn_reflns_av_sigmaI/netI 0.0338
_diffrn_reflns_limit_h_max 22
_diffrn_reflns_limit_h_min -22
_diffrn_reflns_limit_k_max 37
_diffrn_reflns_limit_k_min -37
_diffrn_reflns_limit_l_max 15
_diffrn_reflns_limit_l_min -15
_diffrn_reflns_number 59699
_diffrn_reflns_theta_full 25.50
_diffrn_reflns_theta_max 25.50
_diffrn_reflns_theta_min 2.07
_exptl_absorpt_coefficient_mu 1.016
_exptl_absorpt_correction_T_max 0.9141
_exptl_absorpt_correction_T_min 0.8964
_exptl_absorpt_correction_type multi-scan
_exptl_absorpt_process_details
;
 MULABS - Empirical Correction for Absorption Anisotropy.
 Blessing, R. H., Acta Cryst., A51, 33-38 (1995).
;
_exptl_crystal_colour yellow
_exptl_crystal_density_diffrn 1.103
_exptl_crystal_density_method 'not measured'
_exptl_crystal_description prism
_exptl_crystal_F_000 2528
_exptl_crystal_size_max 0.11
_exptl_crystal_size_mid 0.10
_exptl_crystal_size_min 0.09
_refine_diff_density_max 1.145
_refine_diff_density_min -0.523
_refine_diff_density_rms 0.062
_refine_ls_extinction_method none
_refine_ls_goodness_of_fit_ref 1.034
_refine_ls_hydrogen_treatment constr
_refine_ls_matrix_type full
_refine_ls_number_parameters 323
_refine_ls_number_reflns 6580
_refine_ls_number_restraints 0
_refine_ls_restrained_S_all 1.034
_refine_ls_R_factor_all 0.0579
_refine_ls_R_factor_gt 0.0405
_refine_ls_shift/su_max 0.001
_refine_ls_shift/su_mean 0.000
_refine_ls_structure_factor_coef Fsqd
_refine_ls_weighting_details 'calc w=1/[\s^2^(Fo^2^)+(0.0600P)^2^+6.6132P] where P=(Fo^2^+2Fc^2^)/3'
_refine_ls_weighting_scheme calc
_refine_ls_wR_factor_gt 0.1008
_refine_ls_wR_factor_ref 0.1128
_reflns_number_gt 5261
_reflns_number_total 6580
_reflns_threshold_expression >2sigma(I)
_cod_data_source_file om501204u_si_002.cif
_cod_data_source_block compound3
_cod_depositor_comments 'Adding full bibliography for 4085307--4085309.cif.'
_cod_original_sg_symbol_H-M 'P nna '
_cod_database_code 4085309

loop_
_symmetry_equiv_pos_as_xyz
'x, y, z'
'-x+1/2, -y, z'
'x, -y+1/2, -z+1/2'
'-x+1/2, y+1/2, -z+1/2'
'-x, -y, -z'
'x-1/2, y, -z'
'-x, y-1/2, z-1/2'
'x-1/2, -y-1/2, z-1/2'

loop_
_atom_site_label
_atom_site_type_symbol
_atom_site_fract_x
_atom_site_fract_y
_atom_site_fract_z
_atom_site_U_iso_or_equiv
_atom_site_adp_type
_atom_site_occupancy
_atom_site_symmetry_multiplicity
_atom_site_calc_flag
_atom_site_refinement_flags
Ge1 Ge 0.851421(16) 0.214941(9) 0.28379(2) 0.02051(10) Uani 1 1 d .
C1 C 0.75026(17) 0.20079(10) 0.2775(2) 0.0297(7) Uani 1 1 d .
H1 H 0.7390 0.1707 0.2855 0.036 Uiso 1 1 calc R
C2 C 0.69162(17) 0.22753(10) 0.2633(3) 0.0320(7) Uani 1 1 d .
H2 H 0.6448 0.2145 0.2723 0.038 Uiso 1 1 calc R
C3 C 0.90551(15) 0.16047(9) 0.2599(2) 0.0210(6) Uani 1 1 d .
C4 C 0.88482(15) 0.13152(9) 0.1774(2) 0.0214(6) Uani 1 1 d .
C5 C 0.91775(16) 0.09054(9) 0.1727(2) 0.0237(6) Uani 1 1 d .
H3 H 0.9043 0.0715 0.1168 0.028 Uiso 1 1 calc R
C6 C 0.96932(15) 0.07612(9) 0.2458(2) 0.0233(6) Uani 1 1 d .
C7 C 0.98938(15) 0.10517(9) 0.3247(2) 0.0231(6) Uani 1 1 d .
H4 H 1.0248 0.0962 0.3753 0.028 Uiso 1 1 calc R
C8 C 0.95974(15) 0.14707(9) 0.3330(2) 0.0210(6) Uani 1 1 d .
C9 C 0.83030(16) 0.14316(9) 0.0908(2) 0.0241(6) Uani 1 1 d .
H5 H 0.8092 0.1718 0.1134 0.029 Uiso 1 1 calc R
Si1 Si 0.74795(5) 0.10482(3) 0.08342(7) 0.0326(2) Uani 1 1 d .
C10 C 0.7577(2) 0.06180(12) -0.0208(3) 0.0500(10) Uani 1 1 d .
H6 H 0.7148 0.0426 -0.0193 0.075 Uiso 1 1 calc R
H7 H 0.8021 0.0446 -0.0073 0.075 Uiso 1 1 calc R
H8 H 0.7614 0.0757 -0.0902 0.075 Uiso 1 1 calc R
C11 C 0.66409(18) 0.13716(12) 0.0494(3) 0.0439(9) Uani 1 1 d .
H9 H 0.6706 0.1509 -0.0199 0.066 Uiso 1 1 calc R
H10 H 0.6563 0.1598 0.1029 0.066 Uiso 1 1 calc R
H11 H 0.6214 0.1177 0.0473 0.066 Uiso 1 1 calc R
C12 C 0.7339(2) 0.07581(12) 0.2124(3) 0.0463(9) Uani 1 1 d .
H12 H 0.6895 0.0579 0.2084 0.069 Uiso 1 1 calc R
H13 H 0.7287 0.0973 0.2691 0.069 Uiso 1 1 calc R
H14 H 0.7762 0.0571 0.2269 0.069 Uiso 1 1 calc R
Si2 Si 0.88019(5) 0.15575(3) -0.03618(6) 0.02652(19) Uani 1 1 d .
C13 C 0.9264(2) 0.10773(11) -0.0995(3) 0.0410(8) Uani 1 1 d .
H15 H 0.9567 0.1178 -0.1586 0.062 Uiso 1 1 calc R
H16 H 0.8893 0.0873 -0.1256 0.062 Uiso 1 1 calc R
H17 H 0.9575 0.0930 -0.0474 0.062 Uiso 1 1 calc R
C14 C 0.8129(2) 0.18074(13) -0.1298(3) 0.0472(9) Uani 1 1 d .
H18 H 0.7855 0.2038 -0.0936 0.071 Uiso 1 1 calc R
H19 H 0.7788 0.1583 -0.1547 0.071 Uiso 1 1 calc R
H20 H 0.8391 0.1932 -0.1902 0.071 Uiso 1 1 calc R
C15 C 0.9543(2) 0.19552(11) -0.0053(3) 0.0405(8) Uani 1 1 d .
H21 H 0.9832 0.2012 -0.0690 0.061 Uiso 1 1 calc R
H22 H 0.9862 0.1834 0.0497 0.061 Uiso 1 1 calc R
H23 H 0.9326 0.2229 0.0199 0.061 Uiso 1 1 calc R
C16 C 1.00377(17) 0.03057(9) 0.2356(3) 0.0308(7) Uani 1 1 d .
C17 C 0.9444(2) -0.00411(11) 0.2211(3) 0.0484(10) Uani 1 1 d .
H24 H 0.9106 -0.0032 0.2812 0.073 Uiso 1 1 calc R
H25 H 0.9673 -0.0330 0.2170 0.073 Uiso 1 1 calc R
H26 H 0.9173 0.0017 0.1558 0.073 Uiso 1 1 calc R
C18 C 1.0494(2) 0.01822(11) 0.3323(3) 0.0454(9) Uani 1 1 d .
H27 H 1.0899 0.0389 0.3403 0.068 Uiso 1 1 calc R
H28 H 1.0690 -0.0113 0.3232 0.068 Uiso 1 1 calc R
H29 H 1.0184 0.0191 0.3955 0.068 Uiso 1 1 calc R
C19 C 1.0544(2) 0.03030(12) 0.1379(3) 0.0553(11) Uani 1 1 d .
H30 H 1.0255 0.0369 0.0746 0.083 Uiso 1 1 calc R
H31 H 1.0770 0.0014 0.1305 0.083 Uiso 1 1 calc R
H32 H 1.0927 0.0524 0.1466 0.083 Uiso 1 1 calc R
C20 C 0.98783(15) 0.17598(9) 0.4219(2) 0.0214(6) Uani 1 1 d .
H33 H 0.9683 0.2058 0.4063 0.026 Uiso 1 1 calc R
Si3 Si 1.09147(5) 0.18178(3) 0.41965(7) 0.0320(2) Uani 1 1 d .
C21 C 1.1251(2) 0.17748(16) 0.2811(3) 0.0587(12) Uani 1 1 d .
H34 H 1.0964 0.1970 0.2357 0.088 Uiso 1 1 calc R
H35 H 1.1197 0.1473 0.2564 0.088 Uiso 1 1 calc R
H36 H 1.1769 0.1859 0.2783 0.088 Uiso 1 1 calc R
C22 C 1.11853(18) 0.23640(10) 0.4719(3) 0.0357(8) Uani 1 1 d .
H37 H 1.1721 0.2388 0.4725 0.054 Uiso 1 1 calc R
H38 H 1.0998 0.2398 0.5440 0.054 Uiso 1 1 calc R
H39 H 1.0979 0.2593 0.4268 0.054 Uiso 1 1 calc R
C23 C 1.13874(19) 0.13913(11) 0.5028(3) 0.0468(9) Uani 1 1 d .
H40 H 1.1917 0.1445 0.5026 0.070 Uiso 1 1 calc R
H41 H 1.1288 0.1101 0.4736 0.070 Uiso 1 1 calc R
H42 H 1.1202 0.1406 0.5753 0.070 Uiso 1 1 calc R
Si4 Si 0.94461(5) 0.15961(3) 0.55247(6) 0.0297(2) Uani 1 1 d .
C24 C 0.84330(18) 0.16914(13) 0.5460(3) 0.0442(9) Uani 1 1 d .
H43 H 0.8229 0.1537 0.4850 0.066 Uiso 1 1 calc R
H44 H 0.8337 0.2005 0.5389 0.066 Uiso 1 1 calc R
H45 H 0.8203 0.1583 0.6108 0.066 Uiso 1 1 calc R
C25 C 0.98280(19) 0.19318(11) 0.6630(3) 0.0373(8) Uani 1 1 d .
H46 H 0.9561 0.1867 0.7282 0.056 Uiso 1 1 calc R
H47 H 0.9775 0.2242 0.6461 0.056 Uiso 1 1 calc R
H48 H 1.0348 0.1862 0.6726 0.056 Uiso 1 1 calc R
C26 C 0.9575(2) 0.10069(11) 0.5833(3) 0.0438(9) Uani 1 1 d .
H49 H 1.0100 0.0942 0.5884 0.066 Uiso 1 1 calc R
H50 H 0.9357 0.0830 0.5271 0.066 Uiso 1 1 calc R
H51 H 0.9337 0.0938 0.6506 0.066 Uiso 1 1 calc R
C27 C 0.7500 0.0000 0.4803(5) 0.0660(17) Uani 1 2 d S
H52 H 0.7500 0.0000 0.4053 0.079 Uiso 1 2 calc SR
C28 C 0.7640(2) 0.03809(14) 0.5344(4) 0.0614(12) Uani 1 1 d .
H53 H 0.7738 0.0643 0.4970 0.074 Uiso 1 1 calc R
C29 C 0.7637(2) 0.03781(14) 0.6433(4) 0.0566(11) Uani 1 1 d .
H54 H 0.7731 0.0640 0.6811 0.068 Uiso 1 1 calc R
C30 C 0.7500 0.0000 0.6971(5) 0.0555(15) Uani 1 2 d S
H55 H 0.7500 0.0000 0.7721 0.067 Uiso 1 2 calc SR

loop_
_atom_site_aniso_label
_atom_site_aniso_U_11
_atom_site_aniso_U_22
_atom_site_aniso_U_33
_atom_site_aniso_U_23
_atom_site_aniso_U_13
_atom_site_aniso_U_12
Ge1 0.02253(16) 0.01833(16) 0.02066(17) 0.00081(12) 0.00054(12) -0.00035(12)
C1 0.0304(16) 0.0287(15) 0.0300(17) -0.0020(13) 0.0063(14) -0.0073(13)
C2 0.0228(15) 0.0397(17) 0.0334(17) -0.0075(14) 0.0050(13) -0.0050(13)
C3 0.0233(14) 0.0193(13) 0.0203(14) 0.0026(11) 0.0017(11) -0.0019(11)
C4 0.0240(14) 0.0203(14) 0.0198(14) 0.0022(11) 0.0016(12) -0.0035(11)
C5 0.0284(15) 0.0204(14) 0.0224(14) 0.0004(12) -0.0010(12) -0.0029(12)
C6 0.0247(15) 0.0188(14) 0.0264(15) 0.0029(12) 0.0036(12) 0.0009(11)
C7 0.0235(14) 0.0226(14) 0.0233(14) 0.0018(12) -0.0018(12) -0.0002(12)
C8 0.0236(14) 0.0218(14) 0.0176(14) 0.0004(11) 0.0013(11) -0.0043(11)
C9 0.0276(15) 0.0218(14) 0.0228(15) -0.0008(12) -0.0037(12) 0.0012(12)
Si1 0.0298(4) 0.0269(4) 0.0412(5) -0.0022(4) -0.0082(4) -0.0051(4)
C10 0.045(2) 0.039(2) 0.066(3) -0.0179(19) -0.0160(19) -0.0107(17)
C11 0.0314(18) 0.044(2) 0.057(2) -0.0064(18) -0.0100(16) -0.0042(15)
C12 0.040(2) 0.041(2) 0.057(2) 0.0114(18) -0.0005(17) -0.0164(16)
Si2 0.0339(5) 0.0250(4) 0.0206(4) -0.0005(3) -0.0025(3) 0.0015(4)
C13 0.056(2) 0.0335(18) 0.0332(18) -0.0042(15) 0.0083(16) 0.0043(16)
C14 0.048(2) 0.064(2) 0.0298(19) 0.0130(18) 0.0000(16) 0.0128(19)
C15 0.046(2) 0.0446(19) 0.0309(18) -0.0044(16) 0.0101(16) -0.0111(17)
C16 0.0355(17) 0.0189(15) 0.0380(18) -0.0003(13) -0.0035(14) 0.0020(13)
C17 0.046(2) 0.0228(17) 0.076(3) -0.0019(18) -0.015(2) -0.0001(16)
C18 0.048(2) 0.0268(17) 0.061(2) 0.0008(16) -0.0151(19) 0.0102(16)
C19 0.065(3) 0.037(2) 0.064(3) -0.0017(19) 0.024(2) 0.0200(19)
C20 0.0234(14) 0.0204(14) 0.0205(14) 0.0028(11) -0.0020(11) -0.0001(11)
Si3 0.0238(4) 0.0345(5) 0.0377(5) -0.0065(4) 0.0002(4) -0.0036(4)
C21 0.045(2) 0.080(3) 0.051(2) -0.019(2) 0.0178(19) -0.025(2)
C22 0.0340(17) 0.0331(17) 0.0400(19) 0.0032(15) -0.0036(15) -0.0097(14)
C23 0.0310(18) 0.039(2) 0.070(3) -0.0041(19) -0.0125(18) 0.0023(15)
Si4 0.0358(5) 0.0314(5) 0.0219(4) 0.0007(4) 0.0010(4) -0.0076(4)
C24 0.0352(19) 0.064(2) 0.0330(19) 0.0051(18) 0.0057(15) -0.0063(17)
C25 0.044(2) 0.0423(19) 0.0258(17) 0.0002(15) 0.0023(15) -0.0136(16)
C26 0.061(2) 0.0381(19) 0.0328(18) 0.0046(15) 0.0005(17) -0.0092(18)
C27 0.075(4) 0.061(4) 0.061(4) 0.000 0.000 0.004(3)
C28 0.055(3) 0.047(2) 0.082(3) 0.014(2) -0.007(2) 0.002(2)
C29 0.044(2) 0.050(2) 0.075(3) -0.011(2) -0.008(2) 0.0019(19)
C30 0.043(3) 0.064(4) 0.059(4) 0.000 0.000 0.001(3)

loop_
_atom_type_symbol
_atom_type_description
_atom_type_scat_dispersion_real
_atom_type_scat_dispersion_imag
_atom_type_scat_source
C C 0.0033 0.0016 'International Tables Vol C Tables 4.2.6.8 and 6.1.1.4'
H H 0.0000 0.0000 'International Tables Vol C Tables 4.2.6.8 and 6.1.1.4'
Si Si 0.0817 0.0704 'International Tables Vol C Tables 4.2.6.8 and 6.1.1.4'
Ge Ge 0.1547 1.8001 'International Tables Vol C Tables 4.2.6.8 and 6.1.1.4'

loop_
_geom_angle_atom_site_label_1
_geom_angle_atom_site_label_2
_geom_angle_atom_site_label_3
_geom_angle
_geom_angle_site_symmetry_1
_geom_angle_site_symmetry_3
C1 Ge1 C3 106.78(13) . .
C1 Ge1 Ge1 101.35(10) . 3
C3 Ge1 Ge1 137.14(8) . 3
C2 C1 Ge1 129.3(2) . .
C2 C1 H1 115.3 . .
Ge1 C1 H1 115.3 . .
C1 C2 C2 128.07(19) . 3
C1 C2 H2 116.0 . .
C2 C2 H2 116.0 3 .
C8 C3 C4 119.0(2) . .
C8 C3 Ge1 119.8(2) . .
C4 C3 Ge1 120.7(2) . .
C5 C4 C3 118.6(3) . .
C5 C4 C9 117.5(2) . .
C3 C4 C9 123.8(2) . .
C6 C5 C4 123.3(3) . .
C6 C5 H3 118.3 . .
C4 C5 H3 118.3 . .
C7 C6 C5 117.0(3) . .
C7 C6 C16 122.4(3) . .
C5 C6 C16 120.6(3) . .
C6 C7 C8 122.8(3) . .
C6 C7 H4 118.6 . .
C8 C7 H4 118.6 . .
C7 C8 C3 119.2(2) . .
C7 C8 C20 117.4(2) . .
C3 C8 C20 123.4(2) . .
C4 C9 Si2 110.26(19) . .
C4 C9 Si1 113.90(19) . .
Si2 C9 Si1 117.63(15) . .
C4 C9 H5 104.5 . .
Si2 C9 H5 104.5 . .
Si1 C9 H5 104.5 . .
C11 Si1 C10 106.71(17) . .
C11 Si1 C12 109.83(18) . .
C10 Si1 C12 107.03(18) . .
C11 Si1 C9 109.19(14) . .
C10 Si1 C9 113.09(15) . .
C12 Si1 C9 110.86(14) . .
Si1 C10 H6 109.5 . .
Si1 C10 H7 109.5 . .
H6 C10 H7 109.5 . .
Si1 C10 H8 109.5 . .
H6 C10 H8 109.5 . .
H7 C10 H8 109.5 . .
Si1 C11 H9 109.5 . .
Si1 C11 H10 109.5 . .
H9 C11 H10 109.5 . .
Si1 C11 H11 109.5 . .
H9 C11 H11 109.5 . .
H10 C11 H11 109.5 . .
Si1 C12 H12 109.5 . .
Si1 C12 H13 109.5 . .
H12 C12 H13 109.5 . .
Si1 C12 H14 109.5 . .
H12 C12 H14 109.5 . .
H13 C12 H14 109.5 . .
C15 Si2 C14 110.04(18) . .
C15 Si2 C13 106.02(17) . .
C14 Si2 C13 110.18(17) . .
C15 Si2 C9 107.75(14) . .
C14 Si2 C9 107.88(15) . .
C13 Si2 C9 114.89(14) . .
Si2 C13 H15 109.5 . .
Si2 C13 H16 109.5 . .
H15 C13 H16 109.5 . .
Si2 C13 H17 109.5 . .
H15 C13 H17 109.5 . .
H16 C13 H17 109.5 . .
Si2 C14 H18 109.5 . .
Si2 C14 H19 109.5 . .
H18 C14 H19 109.5 . .
Si2 C14 H20 109.5 . .
H18 C14 H20 109.5 . .
H19 C14 H20 109.5 . .
Si2 C15 H21 109.5 . .
Si2 C15 H22 109.5 . .
H21 C15 H22 109.5 . .
Si2 C15 H23 109.5 . .
H21 C15 H23 109.5 . .
H22 C15 H23 109.5 . .
C17 C16 C18 108.1(3) . .
C17 C16 C6 110.6(3) . .
C18 C16 C6 112.3(3) . .
C17 C16 C19 108.9(3) . .
C18 C16 C19 108.4(3) . .
C6 C16 C19 108.5(3) . .
C16 C17 H24 109.5 . .
C16 C17 H25 109.5 . .
H24 C17 H25 109.5 . .
C16 C17 H26 109.5 . .
H24 C17 H26 109.5 . .
H25 C17 H26 109.5 . .
C16 C18 H27 109.5 . .
C16 C18 H28 109.5 . .
H27 C18 H28 109.5 . .
C16 C18 H29 109.5 . .
H27 C18 H29 109.5 . .
H28 C18 H29 109.5 . .
C16 C19 H30 109.5 . .
C16 C19 H31 109.5 . .
H30 C19 H31 109.5 . .
C16 C19 H32 109.5 . .
H30 C19 H32 109.5 . .
H31 C19 H32 109.5 . .
C8 C20 Si3 112.26(19) . .
C8 C20 Si4 110.54(18) . .
Si3 C20 Si4 116.79(14) . .
C8 C20 H33 105.4 . .
Si3 C20 H33 105.4 . .
Si4 C20 H33 105.4 . .
C21 Si3 C22 108.09(18) . .
C21 Si3 C23 109.0(2) . .
C22 Si3 C23 107.57(16) . .
C21 Si3 C20 109.59(16) . .
C22 Si3 C20 110.00(14) . .
C23 Si3 C20 112.47(15) . .
Si3 C21 H34 109.5 . .
Si3 C21 H35 109.5 . .
H34 C21 H35 109.5 . .
Si3 C21 H36 109.5 . .
H34 C21 H36 109.5 . .
H35 C21 H36 109.5 . .
Si3 C22 H37 109.5 . .
Si3 C22 H38 109.5 . .
H37 C22 H38 109.5 . .
Si3 C22 H39 109.5 . .
H37 C22 H39 109.5 . .
H38 C22 H39 109.5 . .
Si3 C23 H40 109.5 . .
Si3 C23 H41 109.5 . .
H40 C23 H41 109.5 . .
Si3 C23 H42 109.5 . .
H40 C23 H42 109.5 . .
H41 C23 H42 109.5 . .
C26 Si4 C25 109.18(16) . .
C26 Si4 C24 106.59(18) . .
C25 Si4 C24 108.32(17) . .
C26 Si4 C20 112.69(15) . .
C25 Si4 C20 110.59(14) . .
C24 Si4 C20 109.30(14) . .
Si4 C24 H43 109.5 . .
Si4 C24 H44 109.5 . .
H43 C24 H44 109.5 . .
Si4 C24 H45 109.5 . .
H43 C24 H45 109.5 . .
H44 C24 H45 109.5 . .
Si4 C25 H46 109.5 . .
Si4 C25 H47 109.5 . .
H46 C25 H47 109.5 . .
Si4 C25 H48 109.5 . .
H46 C25 H48 109.5 . .
H47 C25 H48 109.5 . .
Si4 C26 H49 109.5 . .
Si4 C26 H50 109.5 . .
H49 C26 H50 109.5 . .
Si4 C26 H51 109.5 . .
H49 C26 H51 109.5 . .
H50 C26 H51 109.5 . .
C28 C27 C28 120.4(6) . 2_655
C28 C27 H52 119.8 . .
C28 C27 H52 119.8 2_655 .
C27 C28 C29 119.4(4) . .
C27 C28 H53 120.3 . .
C29 C28 H53 120.3 . .
C30 C29 C28 120.3(4) . .
C30 C29 H54 119.9 . .
C28 C29 H54 119.9 . .
C29 C30 C29 120.2(6) 2_655 .
C29 C30 H55 119.9 2_655 .
C29 C30 H55 119.9 . .

loop_
_geom_bond_atom_site_label_1
_geom_bond_atom_site_label_2
_geom_bond_distance
_geom_bond_site_symmetry_2
Ge1 C1 1.897(3) .
Ge1 C3 1.962(3) .
Ge1 Ge1 2.3117(6) 3
C1 C2 1.359(5) .
C1 H1 0.9500 .
C2 C2 1.417(7) 3
C2 H2 0.9500 .
C3 C8 1.415(4) .
C3 C4 1.422(4) .
C4 C5 1.393(4) .
C4 C9 1.523(4) .
C5 C6 1.392(4) .
C5 H3 0.9500 .
C6 C7 1.387(4) .
C6 C16 1.536(4) .
C7 C8 1.396(4) .
C7 H4 0.9500 .
C8 C20 1.521(4) .
C9 Si2 1.887(3) .
C9 Si1 1.909(3) .
C9 H5 1.0000 .
Si1 C11 1.873(4) .
Si1 C10 1.873(4) .
Si1 C12 1.877(4) .
C10 H6 0.9800 .
C10 H7 0.9800 .
C10 H8 0.9800 .
C11 H9 0.9800 .
C11 H10 0.9800 .
C11 H11 0.9800 .
C12 H12 0.9800 .
C12 H13 0.9800 .
C12 H14 0.9800 .
Si2 C15 1.862(3) .
Si2 C14 1.871(3) .
Si2 C13 1.875(3) .
C13 H15 0.9800 .
C13 H16 0.9800 .
C13 H17 0.9800 .
C14 H18 0.9800 .
C14 H19 0.9800 .
C14 H20 0.9800 .
C15 H21 0.9800 .
C15 H22 0.9800 .
C15 H23 0.9800 .
C16 C17 1.528(4) .
C16 C18 1.528(5) .
C16 C19 1.544(5) .
C17 H24 0.9800 .
C17 H25 0.9800 .
C17 H26 0.9800 .
C18 H27 0.9800 .
C18 H28 0.9800 .
C18 H29 0.9800 .
C19 H30 0.9800 .
C19 H31 0.9800 .
C19 H32 0.9800 .
C20 Si3 1.899(3) .
C20 Si4 1.900(3) .
C20 H33 1.0000 .
Si3 C21 1.864(4) .
Si3 C22 1.866(3) .
Si3 C23 1.886(4) .
C21 H34 0.9800 .
C21 H35 0.9800 .
C21 H36 0.9800 .
C22 H37 0.9800 .
C22 H38 0.9800 .
C22 H39 0.9800 .
C23 H40 0.9800 .
C23 H41 0.9800 .
C23 H42 0.9800 .
Si4 C26 1.861(3) .
Si4 C25 1.871(3) .
Si4 C24 1.873(4) .
C24 H43 0.9800 .
C24 H44 0.9800 .
C24 H45 0.9800 .
C25 H46 0.9800 .
C25 H47 0.9800 .
C25 H48 0.9800 .
C26 H49 0.9800 .
C26 H50 0.9800 .
C26 H51 0.9800 .
C27 C28 1.377(6) .
C27 C28 1.377(6) 2_655
C27 H52 0.9500 .
C28 C29 1.380(6) .
C28 H53 0.9500 .
C29 C30 1.366(5) .
C29 H54 0.9500 .
C30 C29 1.366(5) 2_655
C30 H55 0.9500 .

loop_
_geom_torsion_atom_site_label_1
_geom_torsion_atom_site_label_2
_geom_torsion_atom_site_label_3
_geom_torsion_atom_site_label_4
_geom_torsion
_geom_torsion_site_symmetry_1
_geom_torsion_site_symmetry_4
C3 Ge1 C1 C2 -162.1(3) . .
Ge1 Ge1 C1 C2 -14.8(3) 3 .
Ge1 C1 C2 C2 8.4(6) . 3
C1 Ge1 C3 C8 -126.8(2) . .
Ge1 Ge1 C3 C8 104.4(2) 3 .
C1 Ge1 C3 C4 45.4(2) . .
Ge1 Ge1 C3 C4 -83.5(2) 3 .
C8 C3 C4 C5 1.3(4) . .
Ge1 C3 C4 C5 -170.9(2) . .
C8 C3 C4 C9 -176.6(3) . .
Ge1 C3 C4 C9 11.2(4) . .
C3 C4 C5 C6 0.9(4) . .
C9 C4 C5 C6 178.9(3) . .
C4 C5 C6 C7 -1.8(4) . .
C4 C5 C6 C16 -179.7(3) . .
C5 C6 C7 C8 0.5(4) . .
C16 C6 C7 C8 178.3(3) . .
C6 C7 C8 C3 1.7(4) . .
C6 C7 C8 C20 -178.7(3) . .
C4 C3 C8 C7 -2.6(4) . .
Ge1 C3 C8 C7 169.7(2) . .
C4 C3 C8 C20 177.8(2) . .
Ge1 C3 C8 C20 -9.9(4) . .
C5 C4 C9 Si2 -74.7(3) . .
C3 C4 C9 Si2 103.2(3) . .
C5 C4 C9 Si1 60.1(3) . .
C3 C4 C9 Si1 -122.0(3) . .
C4 C9 Si1 C11 143.0(2) . .
Si2 C9 Si1 C11 -85.7(2) . .
C4 C9 Si1 C10 -98.3(2) . .
Si2 C9 Si1 C10 32.9(2) . .
C4 C9 Si1 C12 21.9(3) . .
Si2 C9 Si1 C12 153.16(18) . .
C4 C9 Si2 C15 -49.6(2) . .
Si1 C9 Si2 C15 177.46(17) . .
C4 C9 Si2 C14 -168.4(2) . .
Si1 C9 Si2 C14 58.7(2) . .
C4 C9 Si2 C13 68.3(2) . .
Si1 C9 Si2 C13 -64.6(2) . .
C7 C6 C16 C17 132.2(3) . .
C5 C6 C16 C17 -50.0(4) . .
C7 C6 C16 C18 11.4(4) . .
C5 C6 C16 C18 -170.9(3) . .
C7 C6 C16 C19 -108.5(3) . .
C5 C6 C16 C19 69.3(4) . .
C7 C8 C20 Si3 54.7(3) . .
C3 C8 C20 Si3 -125.7(2) . .
C7 C8 C20 Si4 -77.6(3) . .
C3 C8 C20 Si4 102.0(3) . .
C8 C20 Si3 C21 30.1(3) . .
Si4 C20 Si3 C21 159.3(2) . .
C8 C20 Si3 C22 148.8(2) . .
Si4 C20 Si3 C22 -82.00(19) . .
C8 C20 Si3 C23 -91.3(2) . .
Si4 C20 Si3 C23 37.9(2) . .
C8 C20 Si4 C26 54.5(2) . .
Si3 C20 Si4 C26 -75.5(2) . .
C8 C20 Si4 C25 177.0(2) . .
Si3 C20 Si4 C25 47.0(2) . .
C8 C20 Si4 C24 -63.8(2) . .
Si3 C20 Si4 C24 166.21(18) . .
C28 C27 C28 C29 -0.2(3) 2_655 .
C27 C28 C29 C30 0.4(6) . .
C28 C29 C30 C29 -0.2(3) . 2_655
